data_7251084
loop_
_publ_author_name
'Hitchings, Thomas'
'Students, School Project'
'Shepherd, Angela'
'Alfredsson, Maria'
'Saines, Paul James'

_publ_section_title
;
 Analysis of a New Hydrochloride Salt of the Common Pharmaceutical
 Metformin
;
_journal_name_full CrystEngComm
_journal_paper_doi 10.1039/D5CE00711A
_journal_year 2025
_chemical_formula_moiety 'C4 H13 N5, 2(Cl)'
_chemical_formula_sum 'C4 H13 Cl2 N5'
_chemical_formula_weight 202.09
_chemical_name_common 'Metformin Dihydrochloride'
_chemical_name_systematic 'Metformin Dihydrochloride'
_chemical_properties_physical Hygroscopic
_space_group_crystal_system monoclinic
_space_group_IT_number 4
_space_group_name_Hall 'P 2yb'
_space_group_name_H-M_alt 'P 1 21 1'
_atom_sites_solution_hydrogens geom
_atom_sites_solution_primary direct
_audit_creation_date 2024-11-19
_audit_creation_method
;
Olex2 1.5
(compiled 2024.02.16 svn.r378c4104 for OlexSys, GUI svn.r6928)
;
_audit_update_record
;
2024-11-20 deposited with the CCDC.	2025-10-21 downloaded from the CCDC.
;
_cell_angle_alpha 90
_cell_angle_beta 105.231(7)
_cell_angle_gamma 90
_cell_formula_units_Z 2
_cell_length_a 7.0914(5)
_cell_length_b 5.7846(4)
_cell_length_c 12.4800(9)
_cell_measurement_reflns_used 2092
_cell_measurement_temperature 150.0(2)
_cell_measurement_theta_max 29.3550
_cell_measurement_theta_min 4.5960
_cell_volume 493.96(6)
_computing_cell_refinement
;
CrystalClear-SM Expert 2.0 r7 (Rigaku, 2011)
;
_computing_data_collection
;
CrystalClear-SM Expert 2.0 r7 (Rigaku, 2011)
;
_computing_data_reduction
;
CrystalClear-SM Expert 2.0 r7 (Rigaku, 2011)
;
_computing_molecular_graphics 'Olex2 1.5 (Dolomanov et al., 2009)'
_computing_publication_material 'Olex2 1.5 (Dolomanov et al., 2009)'
_computing_structure_refinement 'SHELXL 2013/4 (Sheldrick, 2015)'
_computing_structure_solution 'SHELXS  (Sheldrick, 2008)'
_diffrn_ambient_temperature 150
_diffrn_detector CCD
_diffrn_detector_area_resol_mean 28.5714
_diffrn_detector_type 'Rigaku Saturn724+'
_diffrn_measured_fraction_theta_full 0.996
_diffrn_measured_fraction_theta_max 0.877
_diffrn_measurement_details
;
List of Runs (angles in degrees, time in seconds):

  # Type    Start    End  Width  t~exp~   \w     \q     \k     \f   Frames
#--------------------------------------------------------------------------
  1  \w    -15.00  30.00   1.00   10.00    --  -10.54 -99.00  90.00   45
  2  \w    -12.00  86.00   1.00   10.00    --   12.10  38.00-180.00   98
  3  \w    -68.00  53.00   1.00   10.00    --   12.10 -19.00 -60.00  121
;
_diffrn_measurement_device 'AFC12 (Right): Kappa 3 circle'
_diffrn_measurement_device_type 'Rigaku Saturn724+ (2x2 bin mode)'
_diffrn_measurement_method 'profile data from \w-scans'
_diffrn_measurement_specimen_support 'Mitegen 50um'
_diffrn_radiation_collimation 0.3
_diffrn_radiation_monochromator Confocal
_diffrn_radiation_probe x-ray
_diffrn_radiation_type MoK\a
_diffrn_radiation_wavelength 0.71073
_diffrn_reflns_av_R_equivalents 0.0395
_diffrn_reflns_av_unetI/netI 0.0563
_diffrn_reflns_Laue_measured_fraction_full 0.996
_diffrn_reflns_Laue_measured_fraction_max 0.877
_diffrn_reflns_limit_h_max 9
_diffrn_reflns_limit_h_min -9
_diffrn_reflns_limit_k_max 5
_diffrn_reflns_limit_k_min -7
_diffrn_reflns_limit_l_max 17
_diffrn_reflns_limit_l_min -11
_diffrn_reflns_number 3612
_diffrn_reflns_point_group_measured_fraction_full 0.807
_diffrn_reflns_point_group_measured_fraction_max 0.665
_diffrn_reflns_theta_full 25.242
_diffrn_reflns_theta_max 29.740
_diffrn_reflns_theta_min 3.792
_diffrn_source 'Rotating Anode'
_diffrn_source_current 24.0
_diffrn_source_power 1.2
_diffrn_source_target Mo
_diffrn_source_type 'Rotating Anode'
_diffrn_source_voltage 50.0
_exptl_absorpt_coefficient_mu 0.611
_exptl_absorpt_correction_T_max 1.000
_exptl_absorpt_correction_T_min 0.879
_exptl_absorpt_correction_type gaussian
_exptl_absorpt_process_details
;
CrysAlisPro 1.171.40.67a (Rigaku Oxford Diffraction, 2019)
Numerical absorption correction based on gaussian integration over
			a multifaceted crystal model
Empirical absorption correction using spherical harmonics,
 implemented in SCALE3 ABSPACK scaling algorithm.
;
_exptl_crystal_colour 'clear colourless'
_exptl_crystal_colour_lustre clear
_exptl_crystal_colour_primary colourless
_exptl_crystal_density_diffrn 1.359
_exptl_crystal_description block
_exptl_crystal_F_000 212
_exptl_crystal_preparation 'From water'
_exptl_crystal_recrystallization_method 'Re-crystallisation from solvent: Water'
_exptl_crystal_size_max 0.121
_exptl_crystal_size_mid 0.121
_exptl_crystal_size_min 0.083
_refine_diff_density_max 0.284
_refine_diff_density_min -0.273
_refine_diff_density_rms 0.065
_refine_ls_abs_structure_details
;
 Flack x determined using 475 quotients [(I+)-(I-)]/[(I+)+(I-)]
 (Parsons and Flack (2004), Acta Cryst. A60, s61).
;
_refine_ls_abs_structure_Flack 0.31(7)
_refine_ls_extinction_method none
_refine_ls_goodness_of_fit_ref 1.037
_refine_ls_hydrogen_treatment constr
_refine_ls_matrix_type full
_refine_ls_number_parameters 102
_refine_ls_number_reflns 1865
_refine_ls_number_restraints 1
_refine_ls_restrained_S_all 1.037
_refine_ls_R_factor_all 0.0381
_refine_ls_R_factor_gt 0.0341
_refine_ls_shift/su_max 0.000
_refine_ls_shift/su_mean 0.000
_refine_ls_structure_factor_coef Fsqd
_refine_ls_weighting_details 'w=1/[\s^2^(Fo^2^)+(0.0341P)^2^] where P=(Fo^2^+2Fc^2^)/3'
_refine_ls_weighting_scheme calc
_refine_ls_wR_factor_gt 0.0761
_refine_ls_wR_factor_ref 0.0782
_reflns_Friedel_coverage 0.388
_reflns_Friedel_fraction_full 0.571
_reflns_Friedel_fraction_max 0.409
_reflns_number_gt 1759
_reflns_number_total 1865
_reflns_threshold_expression 'I > 2\s(I)'
_cod_data_source_file d5ce00711a2.cif
_cod_data_source_block as_m_cu_h2o_7b_p21
_cod_original_cell_volume 493.95(6)
_cod_database_code 7251084
_shelxl_version_number 2013-4
_shelx_space_group_comment
;
The symmetry employed for this shelxl refinement is uniquely defined
by the following loop, which should always be used as a source of
symmetry information in preference to the above space-group names.
They are only intended as comments.
;
_olex2_refinement_description
;
1. Fixed Uiso
 At 1.2 times of:
  All N(H) groups, All N(H,H) groups
 At 1.5 times of:
  All C(H,H,H) groups
2.a Aromatic/amide H refined with riding coordinates:
 N3(H3)
2.b X=CH2 refined with riding coordinates:
 N4(H4A,H4B), N2(H2A,H2B), N1(H1A,H1B)
2.c Idealised Me refined as rotating group:
 C4(H4C,H4D,H4E), C3(H3A,H3B,H3C)
;
_olex2_submission_special_instructions 'No special instructions were received'
_oxdiff_exptl_absorpt_empirical_details
;
Empirical correction (ABSPACK) includes:
- Absorption correction using spherical harmonics
- Frame scaling
;

loop_
_space_group_symop_operation_xyz
'x, y, z'
'-x, y+1/2, -z'

loop_
_atom_site_label
_atom_site_type_symbol
_atom_site_fract_x
_atom_site_fract_y
_atom_site_fract_z
_atom_site_U_iso_or_equiv
_atom_site_adp_type
_atom_site_occupancy
_atom_site_site_symmetry_order
_atom_site_calc_flag
_atom_site_refinement_flags_posn
_atom_site_refinement_flags_adp
_atom_site_refinement_flags_occupancy
_atom_site_disorder_assembly
_atom_site_disorder_group
Cl1 Cl 1.06801(10) 0.60743(13) 0.85535(6) 0.02106(19) Uani 1 1 d . . . . .
Cl2 Cl 0.33374(9) -0.02796(13) 0.54945(5) 0.01805(18) Uani 1 1 d . . . . .
N3 N 0.7414(3) 0.1069(5) 0.68977(18) 0.0185(5) Uani 1 1 d . . . . .
H3 H 0.6292 0.0928 0.6392 0.022 Uiso 1 1 calc R U . . .
N4 N 0.8465(3) 0.0647(5) 0.8800(2) 0.0191(6) Uani 1 1 d . . . . .
H4A H 0.8398 0.0972 0.9478 0.023 Uiso 1 1 calc R U . . .
H4B H 0.9280 -0.0421 0.8693 0.023 Uiso 1 1 calc R U . . .
N2 N 1.0719(3) 0.1601(5) 0.7077(2) 0.0193(6) Uani 1 1 d . . . . .
H2A H 1.1776 0.1325 0.6855 0.023 Uiso 1 1 calc R U . . .
H2B H 1.0772 0.2552 0.7635 0.023 Uiso 1 1 calc R U . . .
N5 N 0.6094(3) 0.3372(5) 0.8043(2) 0.0171(6) Uani 1 1 d . . . . .
C2 C 0.7353(4) 0.1750(5) 0.7953(2) 0.0157(6) Uani 1 1 d . . . . .
N1 N 0.8938(3) -0.0834(5) 0.5741(2) 0.0203(6) Uani 1 1 d . . . . .
H1A H 0.9976 -0.1137 0.5504 0.024 Uiso 1 1 calc R U . . .
H1B H 0.7811 -0.1489 0.5418 0.024 Uiso 1 1 calc R U . . .
C4 C 0.5281(4) 0.5054(6) 0.7165(3) 0.0220(7) Uani 1 1 d . . . . .
H4C H 0.5898 0.6563 0.7372 0.033 Uiso 1 1 calc R U . . .
H4D H 0.3868 0.5187 0.7067 0.033 Uiso 1 1 calc R U . . .
H4E H 0.5534 0.4536 0.6468 0.033 Uiso 1 1 calc R U . . .
C1 C 0.9069(4) 0.0600(5) 0.6580(2) 0.0162(6) Uani 1 1 d . . . . .
C3 C 0.5846(5) 0.3962(7) 0.9136(3) 0.0289(9) Uani 1 1 d . . . . .
H3A H 0.5914 0.2552 0.9580 0.043 Uiso 1 1 calc R U . . .
H3B H 0.4573 0.4704 0.9050 0.043 Uiso 1 1 calc R U . . .
H3C H 0.6886 0.5025 0.9511 0.043 Uiso 1 1 calc R U . . .

loop_
_atom_site_aniso_label
_atom_site_aniso_U_11
_atom_site_aniso_U_22
_atom_site_aniso_U_33
_atom_site_aniso_U_23
_atom_site_aniso_U_13
_atom_site_aniso_U_12
Cl1 0.0249(4) 0.0184(4) 0.0187(3) -0.0034(3) 0.0037(3) 0.0043(3)
Cl2 0.0158(3) 0.0204(4) 0.0181(3) 0.0004(3) 0.0046(2) 0.0021(3)
N3 0.0142(10) 0.0271(15) 0.0139(11) -0.0016(13) 0.0034(8) 0.0011(12)
N4 0.0221(12) 0.0203(16) 0.0162(12) 0.0004(11) 0.0072(9) 0.0068(12)
N2 0.0170(11) 0.0234(16) 0.0193(13) -0.0090(11) 0.0077(9) -0.0034(11)
N5 0.0156(11) 0.0213(15) 0.0150(12) 0.0036(11) 0.0053(9) 0.0055(11)
C2 0.0119(12) 0.0171(17) 0.0189(15) -0.0002(12) 0.0055(10) -0.0017(12)
N1 0.0161(11) 0.0244(18) 0.0213(13) -0.0057(11) 0.0065(10) -0.0040(12)
C4 0.0211(13) 0.0181(18) 0.0269(16) 0.0069(14) 0.0065(11) 0.0050(14)
C1 0.0189(14) 0.0163(18) 0.0134(13) 0.0010(12) 0.0040(11) -0.0010(13)
C3 0.0300(17) 0.038(2) 0.0214(16) 0.0028(15) 0.0115(13) 0.0156(16)

loop_
_atom_type_symbol
_atom_type_description
_atom_type_scat_dispersion_real
_atom_type_scat_dispersion_imag
_atom_type_scat_source
C C 0.0033 0.0016 'International Tables Vol C Tables 4.2.6.8 and 6.1.1.4'
H H 0.0000 0.0000 'International Tables Vol C Tables 4.2.6.8 and 6.1.1.4'
Cl Cl 0.1484 0.1585 'International Tables Vol C Tables 4.2.6.8 and 6.1.1.4'
N N 0.0061 0.0033 'International Tables Vol C Tables 4.2.6.8 and 6.1.1.4'

loop_
_exptl_crystal_face_index_h
_exptl_crystal_face_index_k
_exptl_crystal_face_index_l
_exptl_crystal_face_perp_dist
9 2 -11 0.0525
-7 -4 -6 0.0638
-6 1 16 0.0514
7 3 -13 0.0653
-2 -7 11 0.0518
-6 6 -2 0.0446
-10 1 9 0.0414
-8 -3 12 0.0519
9 -4 -4 0.0421
10 -2 -8 0.0396
-3 7 -7 0.0535
5 4 10 0.0506
8 4 0 0.0568
6 -1 -16 0.0505
-3 -4 -12 0.0650
-9 -4 2 0.0478
8 -3 -12 0.0475
0 8 4 0.0596
-9 3 -1 0.0404
9 -3 2 0.0420
-4 1 -13 0.0568
7 0 8 0.0425
-10 1 0 0.0364

loop_
_geom_angle_atom_site_label_1
_geom_angle_atom_site_label_2
_geom_angle_atom_site_label_3
_geom_angle
_geom_angle_site_symmetry_1
_geom_angle_site_symmetry_3
_geom_angle_publ_flag
C2 N3 H3 117.3 . . ?
C1 N3 H3 117.3 . . ?
C1 N3 C2 125.3(2) . . ?
H4A N4 H4B 120.0 . . ?
C2 N4 H4A 120.0 . . ?
C2 N4 H4B 120.0 . . ?
H2A N2 H2B 120.0 . . ?
C1 N2 H2A 120.0 . . ?
C1 N2 H2B 120.0 . . ?
C2 N5 C4 123.4(2) . . ?
C2 N5 C3 119.7(3) . . ?
C3 N5 C4 115.0(3) . . ?
N4 C2 N3 117.8(3) . . ?
N4 C2 N5 123.7(3) . . ?
N5 C2 N3 118.3(3) . . ?
H1A N1 H1B 120.0 . . ?
C1 N1 H1A 120.0 . . ?
C1 N1 H1B 120.0 . . ?
N5 C4 H4C 109.5 . . ?
N5 C4 H4D 109.5 . . ?
N5 C4 H4E 109.5 . . ?
H4C C4 H4D 109.5 . . ?
H4C C4 H4E 109.5 . . ?
H4D C4 H4E 109.5 . . ?
N2 C1 N3 120.4(3) . . ?
N2 C1 N1 121.6(2) . . ?
N1 C1 N3 118.0(2) . . ?
N5 C3 H3A 109.5 . . ?
N5 C3 H3B 109.5 . . ?
N5 C3 H3C 109.5 . . ?
H3A C3 H3B 109.5 . . ?
H3A C3 H3C 109.5 . . ?
H3B C3 H3C 109.5 . . ?

loop_
_geom_bond_atom_site_label_1
_geom_bond_atom_site_label_2
_geom_bond_distance
_geom_bond_site_symmetry_2
_geom_bond_publ_flag
N3 H3 0.8800 . ?
N3 C2 1.386(4) . ?
N3 C1 1.361(3) . ?
N4 H4A 0.8800 . ?
N4 H4B 0.8800 . ?
N4 C2 1.307(4) . ?
N2 H2A 0.8800 . ?
N2 H2B 0.8800 . ?
N2 C1 1.307(3) . ?
N5 C2 1.320(4) . ?
N5 C4 1.466(4) . ?
N5 C3 1.460(4) . ?
N1 H1A 0.8800 . ?
N1 H1B 0.8800 . ?
N1 C1 1.320(4) . ?
C4 H4C 0.9800 . ?
C4 H4D 0.9800 . ?
C4 H4E 0.9800 . ?
C3 H3A 0.9800 . ?
C3 H3B 0.9800 . ?
C3 H3C 0.9800 . ?

loop_
_geom_torsion_atom_site_label_1
_geom_torsion_atom_site_label_2
_geom_torsion_atom_site_label_3
_geom_torsion_atom_site_label_4
_geom_torsion
_geom_torsion_site_symmetry_1
_geom_torsion_site_symmetry_2
_geom_torsion_site_symmetry_3
_geom_torsion_site_symmetry_4
_geom_torsion_publ_flag
C2 N3 C1 N2 -27.8(5) . . . . ?
C2 N3 C1 N1 154.0(3) . . . . ?
C4 N5 C2 N3 -22.8(4) . . . . ?
C4 N5 C2 N4 161.5(3) . . . . ?
C1 N3 C2 N4 -44.6(5) . . . . ?
C1 N3 C2 N5 139.5(3) . . . . ?
C3 N5 C2 N3 173.6(3) . . . . ?
C3 N5 C2 N4 -2.0(5) . . . . ?
